data_2207253
loop_
_publ_author_name
'Elena V. Savinkina'
'Ilya A. Zamilatskov'
'Yana F. Al Ansari'
'Dmitry V. Albov'
'Aslan Yu. Tsivadze'

_publ_section_title
;
 A woven structure of hexaacetamidecadmium(II) polyiodide
;
_journal_coeditor_code HG6255
_journal_issue 11
_journal_name_full 'Acta Crystallographica Section E'
_journal_page_first m2371
_journal_page_last m2373
_journal_paper_doi 10.1107/S1600536805032897
_journal_volume 61
_journal_year 2005
_chemical_formula_iupac '[Cd (C2 H5 N O)6] (I3)2,  2I2'
_chemical_formula_moiety 'C12 H30 Cd N6 O6 2+, 2I3 -, 2I2'
_chemical_formula_sum 'C12 H30 Cd I10 N6 O6'
_chemical_formula_weight 1735.82
_chemical_name_systematic
;
Hexaacetamidecadmium Triiodide Adduct with Two Iodine Molecules
;
_space_group_IT_number 2
_symmetry_cell_setting triclinic
_symmetry_space_group_name_Hall '-P 1'
_symmetry_space_group_name_H-M 'P -1'
_atom_sites_solution_hydrogens geom
_atom_sites_solution_primary direct
_atom_sites_solution_secondary difmap
_audit_creation_method SHELXL-97
_cell_angle_alpha 65.747(15)
_cell_angle_beta 80.79(5)
_cell_angle_gamma 72.25(3)
_cell_formula_units_Z 1
_cell_length_a 7.666(4)
_cell_length_b 11.9817(19)
_cell_length_c 12.426(3)
_cell_measurement_reflns_used 25
_cell_measurement_temperature 293(2)
_cell_measurement_theta_max 13
_cell_measurement_theta_min 12
_cell_volume 990.3(6)
_computing_cell_refinement 'CAD-4 EXPRESS'
_computing_data_collection 'CAD-4 EXPRESS (Enraf--Nonius, 1994)'
_computing_data_reduction 'XCAD4 (Harms & Wocadlo, 1995)'
_computing_molecular_graphics 'ORTEP-3 for Windows (Farrugia, 1997) and MERCURY (Bruno et al., 2002)'
_computing_publication_material 'WinGX (Farrugia, 1999)'
_computing_structure_refinement 'SHELXL97 (Sheldrick, 1997)'
_computing_structure_solution 'SHELXS97 (Sheldrick, 1997)'
_diffrn_ambient_temperature 293(2)
_diffrn_measured_fraction_theta_full 0.974
_diffrn_measured_fraction_theta_max 0.974
_diffrn_measurement_device '\k-geometry diffractometer'
_diffrn_measurement_device_type 'Enraf--Nonius CAD-4'
_diffrn_measurement_method 'non-profiled \w'
_diffrn_radiation_monochromator graphite
_diffrn_radiation_type Mok\a
_diffrn_radiation_wavelength 0.71073
_diffrn_reflns_av_R_equivalents 0.0000
_diffrn_reflns_av_sigmaI/netI 0.1349
_diffrn_reflns_limit_h_max 9
_diffrn_reflns_limit_h_min -8
_diffrn_reflns_limit_k_max 14
_diffrn_reflns_limit_k_min -12
_diffrn_reflns_limit_l_max 15
_diffrn_reflns_limit_l_min 0
_diffrn_reflns_number 3644
_diffrn_reflns_theta_full 25.65
_diffrn_reflns_theta_max 25.65
_diffrn_reflns_theta_min 1.80
_diffrn_standards_decay_% 2
_diffrn_standards_interval_time 60
_diffrn_standards_number 1
_exptl_absorpt_coefficient_mu 8.376
_exptl_absorpt_correction_T_max 0.481
_exptl_absorpt_correction_T_min 0.386
_exptl_absorpt_correction_type psi-scan
_exptl_absorpt_process_details '(North et al., 1968)'
_exptl_crystal_colour 'dark green'
_exptl_crystal_density_diffrn 2.911
_exptl_crystal_density_method 'not measured'
_exptl_crystal_description prism
_exptl_crystal_F_000 770
_exptl_crystal_size_max 0.11
_exptl_crystal_size_mid 0.10
_exptl_crystal_size_min 0.09
_refine_diff_density_max 1.774
_refine_diff_density_min -1.596
_refine_ls_extinction_method none
_refine_ls_goodness_of_fit_ref 0.867
_refine_ls_hydrogen_treatment constr
_refine_ls_matrix_type full
_refine_ls_number_parameters 166
_refine_ls_number_reflns 3644
_refine_ls_restrained_S_all 0.867
_refine_ls_R_factor_all 0.1139
_refine_ls_R_factor_gt 0.0480
_refine_ls_shift/su_max 0.000
_refine_ls_shift/su_mean 0.000
_refine_ls_structure_factor_coef Fsqd
_refine_ls_weighting_details 'calc w = 1/[\s^2^(Fo^2^)+(0.017P)^2^] where P = (Fo^2^+2Fc^2^)/3'
_refine_ls_weighting_scheme calc
_refine_ls_wR_factor_gt 0.0690
_refine_ls_wR_factor_ref 0.0829
_reflns_number_gt 2051
_reflns_number_total 3644
_reflns_threshold_expression I>2\s(I)
_cod_data_source_file hg6255.cif
_cod_data_source_block I
_cod_database_code 2207253
_cod_database_fobs_code 2207253

loop_
_symmetry_equiv_pos_as_xyz
'x, y, z'
'-x, -y, -z'

loop_
_atom_site_label
_atom_site_fract_x
_atom_site_fract_y
_atom_site_fract_z
_atom_site_U_iso_or_equiv
_atom_site_adp_type
_atom_site_calc_flag
_atom_site_refinement_flags
_atom_site_occupancy
_atom_site_type_symbol
Cd1 0.5000 0.5000 0.0000 0.0110(3) Uani d SDU 1 Cd
I1 0.7302(2) 0.37092(10) 0.46221(11) 0.0449(4) Uani d U 1 I
I2 0.80870(17) 0.60152(10) 0.35408(9) 0.0306(3) Uani d U 1 I
I3 0.8748(2) 0.90028(12) 0.24607(11) 0.0482(4) Uani d U 1 I
I4 1.0000 1.0000 0.0000 0.0274(4) Uani d SU 1 I
I5 0.64454(17) 0.07588(10) 0.61395(10) 0.0371(3) Uani d U 1 I
I6 1.0000 0.0000 0.5000 0.0252(4) Uani d SU 1 I
O1A 0.3524(14) 0.4220(9) 0.1787(8) 0.022(2) Uani d DU 1 O
C1A 0.390(2) 0.3175(13) 0.2613(12) 0.026(3) Uani d DU 1 C
N1A 0.5426(18) 0.2224(12) 0.2721(11) 0.032(3) Uani d DU 1 N
H11A 0.6279 0.2310 0.2175 0.038 Uiso calc R 1 H
H12A 0.5554 0.1528 0.3337 0.038 Uiso calc R 1 H
C2A 0.268(2) 0.2932(14) 0.3702(12) 0.028(4) Uani d DU 1 C
H21A 0.1427 0.3235 0.3487 0.042 Uiso calc R 1 H
H22A 0.2879 0.3367 0.4152 0.042 Uiso calc R 1 H
H23A 0.2964 0.2036 0.4169 0.042 Uiso calc R 1 H
O1B 0.2461(14) 0.6541(10) -0.0639(9) 0.030(3) Uani d DU 1 O
C1B 0.0775(19) 0.6731(14) -0.0483(13) 0.027(3) Uani d DU 1 C
N1B -0.0027(18) 0.6037(12) 0.0517(10) 0.029(3) Uani d DU 1 N
H11B 0.0638 0.5436 0.1076 0.035 Uiso calc R 1 H
H12B -0.1202 0.6197 0.0594 0.035 Uiso calc R 1 H
C2B -0.0588(19) 0.7610(13) -0.1399(12) 0.021(3) Uani d DU 1 C
H21B -0.0989 0.8425 -0.1342 0.031 Uiso calc R 1 H
H22B -0.1622 0.7271 -0.1276 0.031 Uiso calc R 1 H
H23B -0.0032 0.7698 -0.2169 0.031 Uiso calc R 1 H
O1C 0.4115(15) 0.3587(10) -0.0540(9) 0.032(3) Uani d DU 1 O
C1C 0.513(2) 0.2894(15) -0.1042(14) 0.036(3) Uani d DU 1 C
N1C 0.6405(18) 0.3297(14) -0.1900(11) 0.037(3) Uani d DU 1 N
H11C 0.6527 0.4049 -0.2112 0.045 Uiso calc R 1 H
H12C 0.7086 0.2799 -0.2231 0.045 Uiso calc R 1 H
C2C 0.464(3) 0.1682(17) -0.0699(16) 0.048(5) Uani d DU 1 C
H21C 0.4258 0.1388 0.0121 0.072 Uiso calc R 1 H
H22C 0.5688 0.1058 -0.0829 0.072 Uiso calc R 1 H
H23C 0.3658 0.1817 -0.1168 0.072 Uiso calc R 1 H

loop_
_atom_site_aniso_label
_atom_site_aniso_U_11
_atom_site_aniso_U_22
_atom_site_aniso_U_33
_atom_site_aniso_U_12
_atom_site_aniso_U_13
_atom_site_aniso_U_23
Cd1 0.0170(7) 0.0034(5) 0.0087(7) -0.0001(5) -0.0049(5) 0.0011(5)
I1 0.0647(9) 0.0058(5) 0.0476(8) 0.0037(5) -0.0150(7) 0.0012(5)
I2 0.0433(7) 0.0202(5) 0.0212(6) -0.0021(5) -0.0099(5) -0.0025(4)
I3 0.0824(10) 0.0255(6) 0.0346(7) -0.0217(6) -0.0091(7) -0.0017(5)
I4 0.0335(8) 0.0163(6) 0.0287(8) -0.0036(6) -0.0115(6) -0.0034(6)
I5 0.0441(7) 0.0180(5) 0.0359(7) -0.0038(5) -0.0044(5) 0.0005(5)
I6 0.0429(9) 0.0086(6) 0.0160(8) -0.0036(6) -0.0076(7) 0.0031(6)
O1A 0.026(5) 0.009(4) 0.023(5) -0.002(4) -0.004(4) 0.001(4)
C1A 0.031(5) 0.018(5) 0.026(5) -0.002(4) -0.004(4) -0.008(4)
N1A 0.036(6) 0.024(5) 0.029(6) -0.002(5) -0.002(5) -0.008(4)
C2A 0.031(6) 0.022(6) 0.027(6) 0.000(5) -0.004(5) -0.007(5)
O1B 0.027(5) 0.027(5) 0.027(5) -0.005(4) -0.005(4) -0.003(4)
C1B 0.031(5) 0.027(5) 0.026(5) -0.008(4) -0.005(4) -0.011(4)
N1B 0.035(6) 0.028(5) 0.019(5) 0.000(5) -0.005(5) -0.008(4)
C2B 0.023(6) 0.022(5) 0.023(6) -0.010(5) -0.003(5) -0.011(5)
O1C 0.038(5) 0.027(5) 0.033(5) -0.011(4) -0.002(4) -0.013(4)
C1C 0.033(5) 0.037(5) 0.035(5) -0.010(5) -0.002(5) -0.010(4)
N1C 0.033(6) 0.036(6) 0.037(6) -0.014(5) 0.005(5) -0.008(5)
C2C 0.047(7) 0.047(7) 0.048(7) -0.017(6) -0.010(6) -0.011(6)

loop_
_atom_type_symbol
_atom_type_description
_atom_type_scat_dispersion_real
_atom_type_scat_dispersion_imag
_atom_type_scat_source
C C 0.0033 0.0016 'International Tables Vol C Tables 4.2.6.8 and 6.1.1.4'
H H 0.0000 0.0000 'International Tables Vol C Tables 4.2.6.8 and 6.1.1.4'
Cd Cd -0.8075 1.2024 'International Tables Vol C Tables 4.2.6.8 and 6.1.1.4'
I I -0.4742 1.8119 'International Tables Vol C Tables 4.2.6.8 and 6.1.1.4'
N N 0.0061 0.0033 'International Tables Vol C Tables 4.2.6.8 and 6.1.1.4'
O O 0.0106 0.0060 'International Tables Vol C Tables 4.2.6.8 and 6.1.1.4'

loop_
_geom_angle_atom_site_label_1
_geom_angle_atom_site_label_2
_geom_angle_atom_site_label_3
_geom_angle_site_symmetry_1
_geom_angle_site_symmetry_3
_geom_angle
_geom_angle_publ_flag
O1B Cd1 O1B . 2_665 180.0(6) y
O1B Cd1 O1A . . 89.2(3) y
O1B Cd1 O1A 2_665 . 90.8(3) y
O1B Cd1 O1A . 2_665 90.8(3) y
O1B Cd1 O1A 2_665 2_665 89.2(3) y
O1A Cd1 O1A . 2_665 180.0(5) y
O1B Cd1 O1C . . 93.4(4) y
O1B Cd1 O1C 2_665 . 86.6(4) y
O1A Cd1 O1C . . 87.5(4) y
O1A Cd1 O1C 2_665 . 92.5(4) y
O1B Cd1 O1C . 2_665 86.6(4) y
O1B Cd1 O1C 2_665 2_665 93.4(4) y
O1A Cd1 O1C . 2_665 92.5(4) y
O1A Cd1 O1C 2_665 2_665 87.5(4) y
O1C Cd1 O1C . 2_665 180.0(4) y
I1 I5 I6 . . 80.49(5) y
I2 I3 I4 . . 116.69(5) y
I2 I1 I5 . . 176.51(6) y
I1 I2 I3 . . 172.93(5) y
I3 I4 I3 . 2_775 180.00(5) n
I5 I6 I5 . 2_756 180.0000(10) n
C1A O1A Cd1 . . 131.1(10) n
O1A C1A N1A . . 127.3(14) n
O1A C1A C2A . . 119.6(13) n
N1A C1A C2A . . 112.8(12) n
C1A N1A H11A . . 120.0 n
C1A N1A H12A . . 120.0 n
H11A N1A H12A . . 120.0 n
C1A C2A H21A . . 109.5 n
C1A C2A H22A . . 109.5 n
H21A C2A H22A . . 109.5 n
C1A C2A H23A . . 109.5 n
H21A C2A H23A . . 109.5 n
H22A C2A H23A . . 109.5 n
C1B O1B Cd1 . . 139.6(10) n
O1B C1B N1B . . 122.7(14) n
O1B C1B C2B . . 125.1(13) n
N1B C1B C2B . . 111.8(12) n
C1B N1B H11B . . 120.0 n
C1B N1B H12B . . 120.0 n
H11B N1B H12B . . 120.0 n
C1B C2B H21B . . 109.5 n
C1B C2B H22B . . 109.5 n
H21B C2B H22B . . 109.5 n
C1B C2B H23B . . 109.5 n
H21B C2B H23B . . 109.5 n
H22B C2B H23B . . 109.5 n
C1C O1C Cd1 . . 125.5(11) n
O1C C1C N1C . . 122.0(15) n
O1C C1C C2C . . 112.6(14) n
N1C C1C C2C . . 125.0(15) n
C1C N1C H11C . . 120.0 n
C1C N1C H12C . . 120.0 n
H11C N1C H12C . . 120.0 n
C1C C2C H21C . . 109.5 n
C1C C2C H22C . . 109.5 n
H21C C2C H22C . . 109.5 n
C1C C2C H23C . . 109.5 n
H21C C2C H23C . . 109.5 n
H22C C2C H23C . . 109.5 n

loop_
_geom_bond_atom_site_label_1
_geom_bond_atom_site_label_2
_geom_bond_site_symmetry_2
_geom_bond_distance
_geom_bond_publ_flag
Cd1 O1B . 2.220(11) y
Cd1 O1B 2_665 2.220(11) y
Cd1 O1A . 2.285(9) y
Cd1 O1A 2_665 2.285(9) y
Cd1 O1C . 2.357(11) y
Cd1 O1C 2_665 2.357(11) y
I1 I2 . 2.7398(17) y
I3 I4 . 2.9081(17) y
I5 I6 . 2.927(2) y
I1 I5 . 3.4680(18) y
I2 I3 . 3.4371(18) y
I6 I5 2_756 2.927(2) n
I4 I3 2_775 2.9081(17) n
O1A C1A . 1.235(15) n
C1A N1A . 1.342(16) n
C1A C2A . 1.490(16) n
N1A H11A . 0.8600 n
N1A H12A . 0.8600 n
C2A H21A . 0.9600 n
C2A H22A . 0.9600 n
C2A H23A . 0.9600 n
O1B C1B . 1.239(16) n
C1B N1B . 1.354(16) n
C1B C2B . 1.491(17) n
N1B H11B . 0.8600 n
N1B H12B . 0.8600 n
C2B H21B . 0.9600 n
C2B H22B . 0.9600 n
C2B H23B . 0.9600 n
O1C C1C . 1.250(16) n
C1C N1C . 1.362(17) n
C1C C2C . 1.485(19) n
N1C H11C . 0.8600 n
N1C H12C . 0.8600 n
C2C H21C . 0.9600 n
C2C H22C . 0.9600 n
C2C H23C . 0.9600 n

loop_
_geom_hbond_atom_site_label_D
_geom_hbond_atom_site_label_H
_geom_hbond_atom_site_label_A
_geom_hbond_site_symmetry_A
_geom_hbond_distance_DH
_geom_hbond_distance_HA
_geom_hbond_distance_DA
_geom_hbond_angle_DHA
N1A H11A O1B 2_665 0.86 2.13 2.912(17) 151
N1B H11B O1A . 0.86 2.32 3.095(18) 149
N1B H12B O1C 2_565 0.86 2.18 3.024(19) 168
N1C H11C O1A 2_665 0.86 2.26 3.05(2) 154
